data_1562200
loop_
_publ_author_name
'Kahlenberg, Volker'
'Manninger, Tanja'
'Perfler, Lukas'
'T\"obbens, Daniel M.'

_publ_section_title
;
 One-pot occurrence of two polymorphs of Rb 2 Sc[Si 4 O 10 ]F and their
 structural, spectroscopic and computational characterization
;
_journal_name_full 'Journal of Solid State Chemistry'
_journal_page_first 79
_journal_page_last 90
_journal_paper_doi 10.1016/j.jssc.2014.08.002
_journal_volume 220
_journal_year 2014
_chemical_formula_moiety 'F O10 Sc Si4, 2(Rb)'
_chemical_formula_sum 'F O10 Rb2 Sc Si4'
_chemical_formula_weight 507.26
_space_group_IT_number 11
_space_group_name_Hall '-P 2yb'
_space_group_name_H-M_alt 'P 1 21/m 1'
_symmetry_cell_setting monoclinic
_symmetry_space_group_name_Hall '-P 2yb'
_symmetry_space_group_name_H-M 'P 1 21/m 1'
_atom_sites_solution_primary direct
_atom_sites_solution_secondary difmap
_cell_angle_alpha 90
_cell_angle_beta 111.147(6)
_cell_angle_gamma 90
_cell_formula_units_Z 4
_cell_length_a 11.5085(6)
_cell_length_b 8.3805(3)
_cell_length_c 11.6750(6)
_cell_measurement_reflns_used 3707
_cell_measurement_temperature 298(2)
_cell_measurement_theta_max 29.2604
_cell_measurement_theta_min 3.0777
_cell_volume 1050.19(10)
_computing_cell_refinement
;
        CrysAlisPro, Agilent Technologies,
        Version 1.171.36.20 (release 27-06-2012 CrysAlis171 .NET)
        (compiled Jul 11 2012,15:38:31)
;
_computing_data_collection
;
        CrysAlisPro, Agilent Technologies,
        Version 1.171.36.20 (release 27-06-2012 CrysAlis171 .NET)
        (compiled Jul 11 2012,15:38:31)
;
_computing_data_reduction
;
        CrysAlisPro, Agilent Technologies,
        Version 1.171.36.20 (release 27-06-2012 CrysAlis171 .NET)
        (compiled Jul 11 2012,15:38:31)
;
_computing_structure_refinement 'SHELXL-97 (Sheldrick, 1997)'
_computing_structure_solution 'SIR2002 (Burla et al., 2003)'
_diffrn_ambient_temperature 298(2)
_diffrn_detector_area_resol_mean 10.3575
_diffrn_measured_fraction_theta_full 0.996
_diffrn_measured_fraction_theta_max 0.996
_diffrn_measurement_device_type 'Xcalibur, Ruby, Gemini ultra'
_diffrn_measurement_method '\w scans'
_diffrn_orient_matrix_UB_11 -0.050021
_diffrn_orient_matrix_UB_12 0.0547717
_diffrn_orient_matrix_UB_13 -0.0121612
_diffrn_orient_matrix_UB_21 -0.0415208
_diffrn_orient_matrix_UB_22 -0.0642216
_diffrn_orient_matrix_UB_23 -0.0043396
_diffrn_orient_matrix_UB_31 0.0119787
_diffrn_orient_matrix_UB_32 0.006075
_diffrn_orient_matrix_UB_33 0.063838
_diffrn_radiation_monochromator graphite
_diffrn_radiation_type MoK\a
_diffrn_radiation_wavelength 0.71073
_diffrn_reflns_av_R_equivalents 0.0253
_diffrn_reflns_av_unetI/netI 0.0277
_diffrn_reflns_limit_h_max 13
_diffrn_reflns_limit_h_min -11
_diffrn_reflns_limit_k_max 9
_diffrn_reflns_limit_k_min -10
_diffrn_reflns_limit_l_max 13
_diffrn_reflns_limit_l_min -13
_diffrn_reflns_number 6218
_diffrn_reflns_theta_full 25.35
_diffrn_reflns_theta_max 25.35
_diffrn_reflns_theta_min 3.08
_exptl_absorpt_coefficient_mu 10.427
_exptl_absorpt_correction_T_max 0.469
_exptl_absorpt_correction_T_min 0.306
_exptl_absorpt_correction_type analytical
_exptl_absorpt_process_details
;
        CrysAlisPro, Agilent Technologies,
        Version 1.171.36.20 (release 27-06-2012 CrysAlis171 .NET)
        (compiled Jul 11 2012,15:38:31)
Analytical numeric absorption correction using a multifaceted crystal
                        model based on expressions derived by R.C. Clark & J.S.
        (Clark, R. C. & Reid, J. S. (1995). Acta Cryst. A51, 887-897)
;
_exptl_crystal_colour colourless
_exptl_crystal_density_diffrn 3.208
_exptl_crystal_density_method 'not measured'
_exptl_crystal_description 'irregular fragment'
_exptl_crystal_F_000 960
_exptl_crystal_size_max 0.19
_exptl_crystal_size_mid 0.16
_exptl_crystal_size_min 0.14
_refine_diff_density_max 0.542
_refine_diff_density_min -0.876
_refine_diff_density_rms 0.125
_refine_ls_extinction_method none
_refine_ls_goodness_of_fit_ref 1.2
_refine_ls_hydrogen_treatment noref
_refine_ls_matrix_type full
_refine_ls_number_parameters 178
_refine_ls_number_reflns 2050
_refine_ls_number_restraints 0
_refine_ls_restrained_S_all 1.2
_refine_ls_R_factor_all 0.028
_refine_ls_R_factor_gt 0.0249
_refine_ls_shift/su_max 0
_refine_ls_shift/su_mean 0
_refine_ls_structure_factor_coef Fsqd
_refine_ls_weighting_details 'calc w=1/[\s^2^(Fo^2^)+(0.0195P)^2^+2.9038P] where P=(Fo^2^+2Fc^2^)/3'
_refine_ls_weighting_scheme calc
_refine_ls_wR_factor_gt 0.0607
_refine_ls_wR_factor_ref 0.0616
_reflns_number_gt 1908
_reflns_number_total 2050
_reflns_threshold_expression >2sigma(I)
_cod_data_source_file JSSC-2014-220-79.cif
_cod_data_source_block kristall_a
_cod_original_cell_volume 1050.19(9)
_cod_database_code 1562200

loop_
_symmetry_equiv_pos_as_xyz
'x, y, z'
'-x, y+1/2, -z'
'-x, -y, -z'
'x, -y-1/2, z'

loop_
_atom_site_label
_atom_site_type_symbol
_atom_site_fract_x
_atom_site_fract_y
_atom_site_fract_z
_atom_site_U_iso_or_equiv
_atom_site_adp_type
_atom_site_occupancy
_atom_site_symmetry_multiplicity
_atom_site_calc_flag
_atom_site_refinement_flags
_atom_site_disorder_assembly
_atom_site_disorder_group
Sc Sc 0.29351(7) 0.00326(9) 0.70879(6) 0.00478(17) Uani 1 1 d . . .
Rb1 Rb 0.44594(5) 0.75 0.55117(5) 0.01117(14) Uani 1 2 d S . .
Rb2 Rb 0.07990(5) 0.25 0.08060(5) 0.01280(14) Uani 1 2 d S . .
Rb3 Rb 0.01102(6) 0.75 0.52785(5) 0.01852(16) Uani 1 2 d S . .
Rb4 Rb 0.47027(6) 0.25 0.03368(5) 0.01656(15) Uani 1 2 d S . .
Si1 Si 0.39035(10) -0.06010(13) 0.22974(9) 0.0048(2) Uani 1 1 d . . .
Si2 Si 0.02023(10) 0.06620(13) 0.75363(9) 0.0052(2) Uani 1 1 d . . .
Si3 Si 0.24392(10) 0.43728(13) 0.39111(9) 0.0053(2) Uani 1 1 d . . .
Si4 Si 0.22852(10) 0.93761(13) 0.96271(9) 0.0051(2) Uani 1 1 d . . .
O1 O 0.4012(4) 0.75 0.2152(4) 0.0104(9) Uani 1 2 d S . .
O2 O 0.7222(4) 0.75 0.6135(4) 0.0138(9) Uani 1 2 d S . .
O3 O 0.2801(2) 1.0037(3) 0.1040(2) 0.0075(6) Uani 1 1 d . . .
O4 O 0.3433(2) 0.9701(3) 0.3438(2) 0.0091(6) Uani 1 1 d . . .
O5 O -0.0270(4) 0.25 0.7438(3) 0.0101(9) Uani 1 2 d S . .
O6 O -0.1048(2) 0.9559(3) 0.7127(2) 0.0094(6) Uani 1 1 d . . .
O7 O 0.0930(2) 0.0261(3) 0.8998(2) 0.0078(6) Uani 1 1 d . . .
O8 O 0.1945(4) 0.75 0.9643(3) 0.0101(8) Uani 1 2 d S . .
O9 O 0.5177(3) 0.0270(3) 0.2509(2) 0.0103(6) Uani 1 1 d . . .
O10 O 0.1037(2) 0.0286(3) 0.6755(2) 0.0076(6) Uani 1 1 d . . .
O11 O 0.3215(2) 0.9755(3) 0.8945(2) 0.0086(6) Uani 1 1 d . . .
O12 O 0.2532(3) 0.0024(4) 0.5211(2) 0.0129(6) Uani 1 1 d . . .
F1 F 0.2757(3) 0.75 0.6933(3) 0.0116(7) Uani 1 2 d S . .
F2 F 0.3122(3) 0.25 0.7257(3) 0.0154(8) Uani 1 2 d S . .

loop_
_atom_site_aniso_label
_atom_site_aniso_U_11
_atom_site_aniso_U_22
_atom_site_aniso_U_33
_atom_site_aniso_U_23
_atom_site_aniso_U_13
_atom_site_aniso_U_12
Sc 0.0050(4) 0.0048(4) 0.0048(3) 0.0003(3) 0.0022(3) -0.0001(3)
Rb1 0.0122(3) 0.0097(3) 0.0112(3) 0 0.0036(2) 0
Rb2 0.0173(3) 0.0104(3) 0.0134(3) 0 0.0088(2) 0
Rb3 0.0284(4) 0.0123(3) 0.0108(3) 0 0.0023(3) 0
Rb4 0.0135(3) 0.0116(3) 0.0226(3) 0 0.0042(2) 0
Si1 0.0050(5) 0.0044(6) 0.0046(5) -0.0003(4) 0.0012(4) 0.0004(4)
Si2 0.0044(5) 0.0054(5) 0.0052(5) 0.0002(4) 0.0010(4) 0.0000(4)
Si3 0.0052(6) 0.0052(6) 0.0053(5) -0.0006(4) 0.0018(4) -0.0004(4)
Si4 0.0052(5) 0.0051(5) 0.0047(5) 0.0003(4) 0.0014(4) 0.0004(4)
O1 0.012(2) 0.007(2) 0.013(2) 0 0.0050(17) 0
O2 0.007(2) 0.007(2) 0.022(2) 0 -0.0012(18) 0
O3 0.0076(14) 0.0100(15) 0.0043(13) -0.0013(11) 0.0012(10) 0.0022(11)
O4 0.0090(15) 0.0121(15) 0.0074(13) 0.0018(11) 0.0045(11) 0.0043(12)
O5 0.005(2) 0.008(2) 0.016(2) 0 0.0027(17) 0
O6 0.0078(15) 0.0065(15) 0.0109(14) 0.0023(11) -0.0004(11) -0.0013(11)
O7 0.0072(14) 0.0102(14) 0.0047(12) -0.0006(11) 0.0007(11) 0.0017(11)
O8 0.011(2) 0.007(2) 0.013(2) 0 0.0058(17) 0
O9 0.0080(15) 0.0115(15) 0.0121(14) -0.0009(12) 0.0042(11) -0.0010(12)
O10 0.0065(14) 0.0101(14) 0.0070(13) 0.0007(11) 0.0031(11) 0.0012(11)
O11 0.0069(14) 0.0123(15) 0.0069(13) 0.0027(12) 0.0030(11) 0.0017(12)
O12 0.0145(16) 0.0167(17) 0.0077(14) 0.0028(12) 0.0044(12) 0.0034(12)
F1 0.0140(18) 0.0071(17) 0.0123(17) 0 0.0030(14) 0
F2 0.0177(19) 0.0048(17) 0.0249(19) 0 0.0090(15) 0

loop_
_atom_type_symbol
_atom_type_description
_atom_type_scat_dispersion_real
_atom_type_scat_dispersion_imag
_atom_type_scat_source
O O 0.0106 0.006 'International Tables Vol C Tables 4.2.6.8 and 6.1.1.4'
F F 0.0171 0.0103 'International Tables Vol C Tables 4.2.6.8 and 6.1.1.4'
Si Si 0.0817 0.0704 'International Tables Vol C Tables 4.2.6.8 and 6.1.1.4'
Rb Rb -0.9393 2.9676 'International Tables Vol C Tables 4.2.6.8 and 6.1.1.4'
Sc Sc 0.2519 0.3716 'International Tables Vol C Tables 4.2.6.8 and 6.1.1.4'

loop_
_exptl_crystal_face_index_h
_exptl_crystal_face_index_k
_exptl_crystal_face_index_l
_exptl_crystal_face_perp_dist
-13 1 14 0.0604
5 -8 8 0.0455
8 -9 -9 0.0765
-15 1 0 0.0897
16 -1 -3 0.0082
-16 -1 2 0.0854
-3 12 0 0.0508
-14 1 -2 0.0897
7 0 11 0.0246
-13 -7 2 0.1
-10 -4 15 0.0656
11 4 -13 0.073
3 -2 -16 0.0874
-2 4 15 0.043

loop_
_geom_angle_atom_site_label_1
_geom_angle_atom_site_label_2
_geom_angle_atom_site_label_3
_geom_angle
_geom_angle_site_symmetry_1
_geom_angle_site_symmetry_3
O9 Sc O12 93.24(11) 3_656 .
O9 Sc F2 92.07(13) 3_656 .
O12 Sc F2 94.60(13) . .
O9 Sc O10 177.40(11) 3_656 .
O12 Sc O10 89.06(11) . .
F2 Sc O10 88.98(13) . .
O9 Sc O11 89.67(11) 3_656 1_545
O12 Sc O11 172.40(12) . 1_545
F2 Sc O11 92.31(13) . 1_545
O10 Sc O11 87.90(10) . 1_545
O9 Sc F1 87.59(12) 3_656 1_545
O12 Sc F1 85.90(12) . 1_545
F2 Sc F1 179.41(14) . 1_545
O10 Sc F1 91.35(12) . 1_545
O11 Sc F1 87.22(12) 1_545 1_545
O9 Sc Rb1 52.09(8) 3_656 1_545
O12 Sc Rb1 55.15(8) . 1_545
F2 Sc Rb1 125.03(10) . 1_545
O10 Sc Rb1 128.84(8) . 1_545
O11 Sc Rb1 122.51(8) 1_545 1_545
F1 Sc Rb1 55.05(9) 1_545 1_545
O9 Sc Rb3 132.31(8) 3_656 1_545
O12 Sc Rb3 65.87(8) . 1_545
F2 Sc Rb3 130.03(10) . 1_545
O10 Sc Rb3 47.82(8) . 1_545
O11 Sc Rb3 107.11(8) 1_545 1_545
F1 Sc Rb3 50.48(9) 1_545 1_545
Rb1 Sc Rb3 82.292(19) 1_545 1_545
O9 Sc Rb4 51.00(8) 3_656 3_656
O12 Sc Rb4 130.21(8) . 3_656
F2 Sc Rb4 116.78(10) . 3_656
O10 Sc Rb4 126.43(8) . 3_656
O11 Sc Rb4 48.03(8) 1_545 3_656
F1 Sc Rb4 62.64(9) 1_545 3_656
Rb1 Sc Rb4 75.071(18) 1_545 3_656
Rb3 Sc Rb4 110.09(2) 1_545 3_656
O9 Sc Rb3 141.20(8) 3_656 3_566
O12 Sc Rb3 58.92(8) . 3_566
F2 Sc Rb3 66.52(10) . 3_566
O10 Sc Rb3 41.34(7) . 3_566
O11 Sc Rb3 121.61(8) 1_545 3_566
F1 Sc Rb3 114.03(9) 1_545 3_566
Rb1 Sc Rb3 113.50(2) 1_545 3_566
Rb3 Sc Rb3 64.054(12) 1_545 3_566
Rb4 Sc Rb3 167.64(2) 3_656 3_566
O9 Sc Rb4 74.02(8) 3_656 1_556
O12 Sc Rb4 144.89(9) . 1_556
F2 Sc Rb4 54.44(10) . 1_556
O10 Sc Rb4 104.73(8) . 1_556
O11 Sc Rb4 42.71(8) 1_545 1_556
F1 Sc Rb4 124.99(9) 1_545 1_556
Rb1 Sc Rb4 125.78(2) 1_545 1_556
Rb3 Sc Rb4 145.19(2) 1_545 1_556
Rb4 Sc Rb4 65.721(12) 3_656 1_556
Rb3 Sc Rb4 112.212(19) 3_566 1_556
O9 Rb1 O9 80.81(11) 3_666 2_656
O9 Rb1 O4 165.60(8) 3_666 4_575
O9 Rb1 O4 98.80(8) 2_656 4_575
O9 Rb1 O4 98.80(8) 3_666 .
O9 Rb1 O4 165.60(8) 2_656 .
O4 Rb1 O4 77.96(11) 4_575 .
O9 Rb1 F1 59.33(7) 3_666 .
O9 Rb1 F1 59.33(7) 2_656 .
O4 Rb1 F1 107.99(7) 4_575 .
O4 Rb1 F1 107.99(7) . .
O9 Rb1 O12 116.07(8) 3_666 4_565
O9 Rb1 O12 61.53(8) 2_656 4_565
O4 Rb1 O12 52.97(7) 4_575 4_565
O4 Rb1 O12 106.67(8) . 4_565
F1 Rb1 O12 57.22(6) . 4_565
O9 Rb1 O12 61.53(8) 3_666 1_565
O9 Rb1 O12 116.07(8) 2_656 1_565
O4 Rb1 O12 106.67(8) 4_575 1_565
O4 Rb1 O12 52.97(7) . 1_565
F1 Rb1 O12 57.22(6) . 1_565
O12 Rb1 O12 89.94(12) 4_565 1_565
O9 Rb1 O2 88.32(8) 3_666 .
O9 Rb1 O2 88.32(8) 2_656 .
O4 Rb1 O2 106.06(8) 4_575 .
O4 Rb1 O2 106.06(8) . .
F1 Rb1 O2 135.73(10) . .
O12 Rb1 O2 134.88(6) 4_565 .
O12 Rb1 O2 134.88(6) 1_565 .
O9 Rb1 O4 50.37(7) 3_666 3_676
O9 Rb1 O4 106.86(7) 2_656 3_676
O4 Rb1 O4 141.49(3) 4_575 3_676
O4 Rb1 O4 83.22(7) . 3_676
F1 Rb1 O4 109.69(6) . 3_676
O12 Rb1 O4 165.21(7) 4_565 3_676
O12 Rb1 O4 87.44(7) 1_565 3_676
O2 Rb1 O4 48.06(5) . 3_676
O9 Rb1 O4 106.86(7) 3_666 2_646
O9 Rb1 O4 50.37(7) 2_656 2_646
O4 Rb1 O4 83.22(7) 4_575 2_646
O4 Rb1 O4 141.49(3) . 2_646
F1 Rb1 O4 109.69(6) . 2_646
O12 Rb1 O4 87.44(7) 4_565 2_646
O12 Rb1 O4 165.21(7) 1_565 2_646
O2 Rb1 O4 48.06(5) . 2_646
O4 Rb1 O4 91.40(9) 3_676 2_646
O9 Rb1 Si3 141.06(6) 3_666 .
O9 Rb1 Si3 79.74(6) 2_656 .
O4 Rb1 Si3 27.08(5) 4_575 .
O4 Rb1 Si3 92.14(6) . .
F1 Rb1 Si3 81.74(5) . .
O12 Rb1 Si3 25.91(5) 4_565 .
O12 Rb1 Si3 98.21(6) 1_565 .
O2 Rb1 Si3 124.30(4) . .
O4 Rb1 Si3 168.49(5) 3_676 .
O4 Rb1 Si3 85.66(5) 2_646 .
O9 Rb1 Si3 79.74(6) 3_666 4_575
O9 Rb1 Si3 141.06(6) 2_656 4_575
O4 Rb1 Si3 92.14(6) 4_575 4_575
O4 Rb1 Si3 27.08(5) . 4_575
F1 Rb1 Si3 81.74(4) . 4_575
O12 Rb1 Si3 98.21(6) 4_565 4_575
O12 Rb1 Si3 25.91(5) 1_565 4_575
O2 Rb1 Si3 124.30(4) . 4_575
O4 Rb1 Si3 85.66(5) 3_676 4_575
O4 Rb1 Si3 168.49(5) 2_646 4_575
Si3 Rb1 Si3 95.02(4) . 4_575
O7 Rb2 O7 81.71(11) 1_554 4_564
O7 Rb2 O6 170.89(8) 1_554 2_546
O7 Rb2 O6 101.99(8) 4_564 2_546
O7 Rb2 O6 101.99(8) 1_554 3_566
O7 Rb2 O6 170.89(8) 4_564 3_566
O6 Rb2 O6 73.16(11) 2_546 3_566
O7 Rb2 O8 101.66(8) 1_554 3_566
O7 Rb2 O8 101.66(8) 4_564 3_566
O6 Rb2 O8 85.85(8) 2_546 3_566
O6 Rb2 O8 85.85(8) 3_566 3_566
O7 Rb2 O3 105.77(7) 1_554 4_575
O7 Rb2 O3 51.75(7) 4_564 4_575
O6 Rb2 O3 71.06(7) 2_546 4_575
O6 Rb2 O3 119.15(7) 3_566 4_575
O8 Rb2 O3 137.01(5) 3_566 4_575
O7 Rb2 O3 51.75(7) 1_554 1_545
O7 Rb2 O3 105.77(7) 4_564 1_545
O6 Rb2 O3 119.15(7) 2_546 1_545
O6 Rb2 O3 71.06(7) 3_566 1_545
O8 Rb2 O3 137.01(5) 3_566 1_545
O3 Rb2 O3 85.85(11) 4_575 1_545
O7 Rb2 O7 76.85(8) 1_554 3_556
O7 Rb2 O7 138.14(3) 4_564 3_556
O6 Rb2 O7 104.81(7) 2_546 3_556
O6 Rb2 O7 50.93(7) 3_566 3_556
O8 Rb2 O7 49.80(5) 3_566 3_556
O3 Rb2 O7 169.90(7) 4_575 3_556
O3 Rb2 O7 88.41(7) 1_545 3_556
O7 Rb2 O7 138.14(3) 1_554 2_556
O7 Rb2 O7 76.85(8) 4_564 2_556
O6 Rb2 O7 50.93(7) 2_546 2_556
O6 Rb2 O7 104.81(7) 3_566 2_556
O8 Rb2 O7 49.80(5) 3_566 2_556
O3 Rb2 O7 88.41(7) 4_575 2_556
O3 Rb2 O7 169.90(7) 1_545 2_556
O7 Rb2 O7 96.02(10) 3_556 2_556
O7 Rb2 O2 124.57(7) 1_554 3_666
O7 Rb2 O2 124.57(7) 4_564 3_666
O6 Rb2 O2 46.54(7) 2_546 3_666
O6 Rb2 O2 46.54(7) 3_566 3_666
O8 Rb2 O2 115.89(10) 3_566 3_666
O3 Rb2 O2 73.29(7) 4_575 3_666
O3 Rb2 O2 73.29(7) 1_545 3_666
O7 Rb2 O2 97.11(7) 3_556 3_666
O7 Rb2 O2 97.11(7) 2_556 3_666
O7 Rb2 Si4 92.03(6) 1_554 4_574
O7 Rb2 Si4 25.69(5) 4_564 4_574
O6 Rb2 Si4 88.16(6) 2_546 4_574
O6 Rb2 Si4 145.20(6) 3_566 4_574
O8 Rb2 Si4 122.58(4) 3_566 4_574
O3 Rb2 Si4 26.22(5) 4_575 4_574
O3 Rb2 Si4 94.47(6) 1_545 4_574
O7 Rb2 Si4 163.29(5) 3_556 4_574
O7 Rb2 Si4 83.89(5) 2_556 4_574
O2 Rb2 Si4 99.49(5) 3_666 4_574
O7 Rb2 Si4 25.69(5) 1_554 1_544
O7 Rb2 Si4 92.03(6) 4_564 1_544
O6 Rb2 Si4 145.20(6) 2_546 1_544
O6 Rb2 Si4 88.16(6) 3_566 1_544
O8 Rb2 Si4 122.58(4) 3_566 1_544
O3 Rb2 Si4 94.47(6) 4_575 1_544
O3 Rb2 Si4 26.22(5) 1_545 1_544
O7 Rb2 Si4 83.89(5) 3_556 1_544
O7 Rb2 Si4 163.29(5) 2_556 1_544
O2 Rb2 Si4 99.49(5) 3_666 1_544
Si4 Rb2 Si4 91.44(4) 4_574 1_544
O10 Rb3 O10 108.90(10) 1_565 4_565
O10 Rb3 O10 164.71(8) 1_565 2_556
O10 Rb3 O10 86.15(7) 4_565 2_556
O10 Rb3 O10 86.15(7) 1_565 3_566
O10 Rb3 O10 164.71(8) 4_565 3_566
O10 Rb3 O10 78.70(11) 2_556 3_566
O10 Rb3 F1 62.36(6) 1_565 .
O10 Rb3 F1 62.36(6) 4_565 .
O10 Rb3 F1 125.90(7) 2_556 .
O10 Rb3 F1 125.90(7) 3_566 .
O10 Rb3 O5 116.60(6) 1_565 3_566
O10 Rb3 O5 116.60(6) 4_565 3_566
O10 Rb3 O5 51.28(6) 2_556 3_566
O10 Rb3 O5 51.28(6) 3_566 3_566
F1 Rb3 O5 103.30(9) . 3_566
O10 Rb3 O6 49.43(7) 1_565 .
O10 Rb3 O6 100.25(7) 4_565 .
O10 Rb3 O6 132.33(7) 2_556 .
O10 Rb3 O6 91.60(7) 3_566 .
F1 Rb3 O6 97.65(7) . .
O5 Rb3 O6 142.84(6) 3_566 .
O10 Rb3 O6 100.25(7) 1_565 4_575
O10 Rb3 O6 49.43(7) 4_565 4_575
O10 Rb3 O6 91.60(7) 2_556 4_575
O10 Rb3 O6 132.33(7) 3_566 4_575
F1 Rb3 O6 97.65(7) . 4_575
O5 Rb3 O6 142.84(6) 3_566 4_575
O6 Rb3 O6 61.19(9) . 4_575
O10 Rb3 O12 53.08(7) 1_565 1_565
O10 Rb3 O12 112.11(7) 4_565 1_565
O10 Rb3 O12 119.45(7) 2_556 1_565
O10 Rb3 O12 74.34(7) 3_566 1_565
F1 Rb3 O12 51.56(6) . 1_565
O5 Rb3 O12 69.73(7) 3_566 1_565
O6 Rb3 O12 101.82(7) . 1_565
O6 Rb3 O12 144.70(6) 4_575 1_565
O10 Rb3 O12 112.11(7) 1_565 4_565
O10 Rb3 O12 53.08(7) 4_565 4_565
O10 Rb3 O12 74.34(7) 2_556 4_565
O10 Rb3 O12 119.45(7) 3_566 4_565
F1 Rb3 O12 51.56(6) . 4_565
O5 Rb3 O12 69.73(7) 3_566 4_565
O6 Rb3 O12 144.70(6) . 4_565
O6 Rb3 O12 101.82(6) 4_575 4_565
O12 Rb3 O12 73.81(10) 1_565 4_565
O10 Rb3 Si2 143.68(6) 1_565 2_556
O10 Rb3 Si2 95.47(5) 4_565 2_556
O10 Rb3 Si2 26.21(5) 2_556 2_556
O10 Rb3 Si2 69.91(6) 3_566 2_556
F1 Rb3 Si2 110.05(6) . 2_556
O5 Rb3 Si2 27.33(3) 3_566 2_556
O6 Rb3 Si2 152.12(5) . 2_556
O6 Rb3 Si2 116.07(5) 4_575 2_556
O12 Rb3 Si2 93.26(5) 1_565 2_556
O12 Rb3 Si2 62.13(5) 4_565 2_556
O10 Rb3 Si2 95.47(5) 1_565 3_566
O10 Rb3 Si2 143.68(6) 4_565 3_566
O10 Rb3 Si2 69.91(6) 2_556 3_566
O10 Rb3 Si2 26.21(5) 3_566 3_566
F1 Rb3 Si2 110.05(6) . 3_566
O5 Rb3 Si2 27.33(3) 3_566 3_566
O6 Rb3 Si2 116.07(5) . 3_566
O6 Rb3 Si2 152.12(5) 4_575 3_566
O12 Rb3 Si2 62.13(5) 1_565 3_566
O12 Rb3 Si2 93.26(5) 4_565 3_566
Si2 Rb3 Si2 51.77(4) 2_556 3_566
O11 Rb4 O11 80.42(11) 2_646 3_666
O11 Rb4 O11 154.93(4) 2_646 1_544
O11 Rb4 O11 84.70(8) 3_666 1_544
O11 Rb4 O11 84.70(8) 2_646 4_574
O11 Rb4 O11 154.93(4) 3_666 4_574
O11 Rb4 O11 101.26(10) 1_544 4_574
O11 Rb4 O9 58.79(7) 2_646 4_565
O11 Rb4 O9 106.04(8) 3_666 4_565
O11 Rb4 O9 145.70(7) 1_544 4_565
O11 Rb4 O9 82.81(7) 4_574 4_565
O11 Rb4 O9 106.04(8) 2_646 .
O11 Rb4 O9 58.79(7) 3_666 .
O11 Rb4 O9 82.81(7) 1_544 .
O11 Rb4 O9 145.70(7) 4_574 .
O9 Rb4 O9 75.95(11) 4_565 .
O11 Rb4 O3 151.09(7) 2_646 1_545
O11 Rb4 O3 94.16(7) 3_666 1_545
O11 Rb4 O3 49.72(7) 1_544 1_545
O11 Rb4 O3 108.35(7) 4_574 1_545
O9 Rb4 O3 96.42(7) 4_565 1_545
O9 Rb4 O3 49.21(7) . 1_545
O11 Rb4 O3 94.16(7) 2_646 4_575
O11 Rb4 O3 151.09(7) 3_666 4_575
O11 Rb4 O3 108.35(7) 1_544 4_575
O11 Rb4 O3 49.72(7) 4_574 4_575
O9 Rb4 O3 49.21(7) 4_565 4_575
O9 Rb4 O3 96.42(7) . 4_575
O3 Rb4 O3 76.89(9) 1_545 4_575
O11 Rb4 F2 111.95(7) 2_646 1_554
O11 Rb4 F2 111.95(7) 3_666 1_554
O11 Rb4 F2 55.86(5) 1_544 1_554
O11 Rb4 F2 55.86(5) 4_574 1_554
O9 Rb4 F2 138.67(6) 4_565 1_554
O9 Rb4 F2 138.67(6) . 1_554
O3 Rb4 F2 96.48(6) 1_545 1_554
O3 Rb4 F2 96.48(6) 4_575 1_554
O11 Rb4 F1 53.43(6) 2_646 3_666
O11 Rb4 F1 53.43(6) 3_666 3_666
O11 Rb4 F1 129.13(5) 1_544 3_666
O11 Rb4 F1 129.13(5) 4_574 3_666
O9 Rb4 F1 52.66(6) 4_565 3_666
O9 Rb4 F1 52.66(6) . 3_666
O3 Rb4 F1 100.68(6) 1_545 3_666
O3 Rb4 F1 100.68(6) 4_575 3_666
F2 Rb4 F1 158.03(8) 1_554 3_666
O11 Rb4 Si4 174.50(6) 2_646 1_544
O11 Rb4 Si4 94.55(6) 3_666 1_544
O11 Rb4 Si4 24.53(5) 1_544 1_544
O11 Rb4 Si4 100.79(6) 4_574 1_544
O9 Rb4 Si4 121.18(6) 4_565 1_544
O9 Rb4 Si4 69.19(5) . 1_544
O3 Rb4 Si4 26.30(5) 1_545 1_544
O3 Rb4 Si4 89.18(5) 4_575 1_544
F2 Rb4 Si4 71.92(4) 1_554 1_544
F1 Rb4 Si4 121.64(4) 3_666 1_544
O11 Rb4 Si4 94.55(6) 2_646 4_574
O11 Rb4 Si4 174.50(6) 3_666 4_574
O11 Rb4 Si4 100.79(6) 1_544 4_574
O11 Rb4 Si4 24.53(5) 4_574 4_574
O9 Rb4 Si4 69.19(5) 4_565 4_574
O9 Rb4 Si4 121.18(6) . 4_574
O3 Rb4 Si4 89.18(5) 1_545 4_574
O3 Rb4 Si4 26.30(5) 4_575 4_574
F2 Rb4 Si4 71.92(4) 1_554 4_574
F1 Rb4 Si4 121.64(4) 3_666 4_574
Si4 Rb4 Si4 90.38(4) 1_544 4_574
O9 Si1 O1 111.81(19) . 1_545
O9 Si1 O4 111.40(15) . 1_545
O1 Si1 O4 107.52(18) 1_545 1_545
O9 Si1 O3 111.33(15) . 1_545
O1 Si1 O3 106.95(18) 1_545 1_545
O4 Si1 O3 107.59(14) 1_545 1_545
O9 Si1 Rb1 49.10(10) . 3_666
O1 Si1 Rb1 137.40(15) 1_545 3_666
O4 Si1 Rb1 63.70(10) 1_545 3_666
O3 Si1 Rb1 115.48(11) 1_545 3_666
O9 Si1 Rb4 50.34(10) . .
O1 Si1 Rb4 124.70(14) 1_545 .
O4 Si1 Rb4 127.77(11) 1_545 .
O3 Si1 Rb4 61.02(10) 1_545 .
Rb1 Si1 Rb4 76.06(2) 3_666 .
O9 Si1 Rb1 102.56(11) . 1_545
O1 Si1 Rb1 72.94(14) 1_545 1_545
O4 Si1 Rb1 42.76(10) 1_545 1_545
O3 Si1 Rb1 142.64(11) 1_545 1_545
Rb1 Si1 Rb1 75.72(2) 3_666 1_545
Rb4 Si1 Rb1 150.17(3) . 1_545
O10 Si2 O5 114.00(18) . .
O10 Si2 O6 112.03(15) . 1_545
O5 Si2 O6 106.24(17) . 1_545
O10 Si2 O7 111.82(14) . .
O5 Si2 O7 107.45(18) . .
O6 Si2 O7 104.70(15) 1_545 .
O10 Si2 Rb3 55.06(10) . 3_566
O5 Si2 Rb3 66.46(14) . 3_566
O6 Si2 Rb3 101.08(10) 1_545 3_566
O7 Si2 Rb3 154.15(11) . 3_566
O10 Si2 Rb2 121.93(11) . 3_556
O5 Si2 Rb2 123.84(14) . 3_556
O6 Si2 Rb2 48.61(10) 1_545 3_556
O7 Si2 Rb2 56.52(10) . 3_556
Rb3 Si2 Rb2 148.55(3) 3_566 3_556
O10 Si2 Rb3 46.68(10) . 1_545
O5 Si2 Rb3 134.73(14) . 1_545
O6 Si2 Rb3 65.87(10) 1_545 1_545
O7 Si2 Rb3 117.73(11) . 1_545
Rb3 Si2 Rb3 71.521(19) 3_566 1_545
Rb2 Si2 Rb3 85.74(2) 3_556 1_545
O10 Si2 Rb2 135.14(11) . 1_556
O5 Si2 Rb2 68.58(14) . 1_556
O6 Si2 Rb2 109.41(11) 1_545 1_556
O7 Si2 Rb2 39.43(10) . 1_556
Rb3 Si2 Rb2 130.94(3) 3_566 1_556
Rb2 Si2 Rb2 75.62(2) 3_556 1_556
Rb3 Si2 Rb2 156.55(3) 1_545 1_556
O12 Si3 O2 114.3(2) 4_565 3_666
O12 Si3 O6 113.26(16) 4_565 2_546
O2 Si3 O6 104.53(18) 3_666 2_546
O12 Si3 O4 111.27(15) 4_565 4_575
O2 Si3 O4 104.05(19) 3_666 4_575
O6 Si3 O4 108.81(15) 2_546 4_575
O12 Si3 Rb1 56.60(11) 4_565 .
O2 Si3 Rb1 127.69(15) 3_666 .
O6 Si3 Rb1 126.96(11) 2_546 .
O4 Si3 Rb1 54.74(10) 4_575 .
O12 Si3 Rb1 103.57(12) 4_565 3_666
O2 Si3 Rb1 51.22(14) 3_666 3_666
O6 Si3 Rb1 142.51(11) 2_546 3_666
O4 Si3 Rb1 61.35(10) 4_575 3_666
Rb1 Si3 Rb1 79.25(2) . 3_666
O12 Si3 Rb3 71.07(11) 4_565 3_566
O2 Si3 Rb3 79.74(15) 3_666 3_566
O6 Si3 Rb3 65.06(10) 2_546 3_566
O4 Si3 Rb3 173.65(11) 4_575 3_566
Rb1 Si3 Rb3 126.93(3) . 3_566
Rb1 Si3 Rb3 124.39(3) 3_666 3_566
O12 Si3 Rb2 154.28(12) 4_565 .
O2 Si3 Rb2 66.97(15) 3_666 .
O6 Si3 Rb2 46.23(10) 2_546 .
O4 Si3 Rb2 92.38(10) 4_575 .
Rb1 Si3 Rb2 144.86(3) . .
Rb1 Si3 Rb2 96.49(3) 3_666 .
Rb3 Si3 Rb2 84.39(2) 3_566 .
O11 Si4 O8 114.28(18) . .
O11 Si4 O3 112.04(15) . 1_556
O8 Si4 O3 108.53(18) . 1_556
O11 Si4 O7 113.01(15) . 1_565
O8 Si4 O7 104.39(18) . 1_565
O3 Si4 O7 103.80(14) 1_556 1_565
O11 Si4 Rb2 122.67(11) . 1_566
O8 Si4 Rb2 122.81(14) . 1_566
O3 Si4 Rb2 55.01(10) 1_556 1_566
O7 Si4 Rb2 49.23(9) 1_565 1_566
O11 Si4 Rb4 51.50(10) . 1_566
O8 Si4 Rb4 148.29(15) . 1_566
O3 Si4 Rb4 64.12(10) 1_556 1_566
O7 Si4 Rb4 107.31(11) 1_565 1_566
Rb2 Si4 Rb4 79.90(2) 1_566 1_566
O11 Si4 Rb2 142.91(11) . 3_566
O8 Si4 Rb2 51.22(14) . 3_566
O3 Si4 Rb2 105.04(10) 1_556 3_566
O7 Si4 Rb2 55.12(10) 1_565 3_566
Rb2 Si4 Rb2 78.59(2) 1_566 3_566
Rb4 Si4 Rb2 158.28(3) 1_566 3_566
O11 Si4 Rb4 46.07(10) . 3_666
O8 Si4 Rb4 79.73(14) . 3_666
O3 Si4 Rb4 97.57(10) 1_556 3_666
O7 Si4 Rb4 155.40(10) 1_565 3_666
Rb2 Si4 Rb4 147.39(3) 1_566 3_666
Rb4 Si4 Rb4 71.31(2) 1_566 3_666
Rb2 Si4 Rb4 130.18(3) 3_566 3_666
Si1 O1 Si1 162.5(3) 1_565 4_565
Si3 O2 Si3 150.6(3) 2_656 3_666
Si3 O2 Rb1 103.79(14) 2_656 .
Si3 O2 Rb1 103.79(14) 3_666 .
Si3 O2 Rb2 87.58(15) 2_656 3_666
Si3 O2 Rb2 87.58(15) 3_666 3_666
Rb1 O2 Rb2 119.62(13) . 3_666
Si4 O3 Si1 132.25(18) 1_554 1_565
Si4 O3 Rb2 98.77(12) 1_554 1_565
Si1 O3 Rb2 128.18(13) 1_565 1_565
Si4 O3 Rb4 89.58(11) 1_554 1_565
Si1 O3 Rb4 93.29(11) 1_565 1_565
Rb2 O3 Rb4 95.84(8) 1_565 1_565
Si1 O4 Si3 146.09(18) 1_565 4_575
Si1 O4 Rb1 115.09(13) 1_565 .
Si3 O4 Rb1 98.18(11) 4_575 .
Si1 O4 Rb1 89.86(11) 1_565 3_676
Si3 O4 Rb1 92.70(12) 4_575 3_676
Rb1 O4 Rb1 96.78(7) . 3_676
Si2 O5 Si2 143.1(3) 4_565 .
Si2 O5 Rb3 86.20(14) 4_565 3_566
Si2 O5 Rb3 86.20(14) . 3_566
Si3 O6 Si2 142.98(18) 2_556 1_565
Si3 O6 Rb2 109.78(13) 2_556 3_566
Si2 O6 Rb2 106.39(12) 1_565 3_566
Si3 O6 Rb3 89.09(11) 2_556 .
Si2 O6 Rb3 88.09(11) 1_565 .
Rb2 O6 Rb3 106.49(8) 3_566 .
Si2 O7 Si4 127.10(17) . 1_545
Si2 O7 Rb2 119.25(14) . 1_556
Si4 O7 Rb2 105.07(12) 1_545 1_556
Si2 O7 Rb2 97.39(12) . 3_556
Si4 O7 Rb2 99.24(12) 1_545 3_556
Rb2 O7 Rb2 103.15(8) 1_556 3_556
Si4 O8 Si4 151.5(3) . 4_575
Si4 O8 Rb2 103.93(14) . 3_566
Si4 O8 Rb2 103.93(14) 4_575 3_566
Si1 O9 Sc 145.20(18) . 3_656
Si1 O9 Rb1 106.51(13) . 3_666
Sc O9 Rb1 93.45(10) 3_656 3_666
Si1 O9 Rb4 106.13(13) . .
Sc O9 Rb4 97.07(10) 3_656 .
Rb1 O9 Rb4 101.60(9) 3_666 .
Si2 O10 Sc 136.73(15) . .
Si2 O10 Rb3 109.75(13) . 1_545
Sc O10 Rb3 99.57(10) . 1_545
Si2 O10 Rb3 98.73(12) . 3_566
Sc O10 Rb3 110.56(10) . 3_566
Rb3 O10 Rb3 93.85(7) 1_545 3_566
Si4 O11 Sc 131.87(16) . 1_565
Si4 O11 Rb4 111.08(13) . 3_666
Sc O11 Rb4 99.96(10) 1_565 3_666
Si4 O11 Rb4 103.97(13) . 1_566
Sc O11 Rb4 108.88(11) 1_565 1_566
Rb4 O11 Rb4 95.30(8) 3_666 1_566
Si3 O12 Sc 159.3(2) 4_565 .
Si3 O12 Rb1 97.49(13) 4_565 1_545
Sc O12 Rb1 90.27(10) . 1_545
Si3 O12 Rb3 115.97(14) 4_565 1_545
Sc O12 Rb3 81.69(9) . 1_545
Rb1 O12 Rb3 97.59(8) 1_545 1_545
Si3 O12 Rb3 84.29(12) 4_565 3_566
Sc O12 Rb3 91.15(9) . 3_566
Rb1 O12 Rb3 170.68(11) 1_545 3_566
Rb3 O12 Rb3 73.51(6) 1_545 3_566
Sc F1 Sc 168.21(18) 1_565 4_565
Sc F1 Rb3 95.74(9) 1_565 .
Sc F1 Rb3 95.74(9) 4_565 .
Sc F1 Rb1 89.15(9) 1_565 .
Sc F1 Rb1 89.15(9) 4_565 .
Rb3 F1 Rb1 111.35(10) . .
Sc F1 Rb4 84.17(9) 1_565 3_666
Sc F1 Rb4 84.17(9) 4_565 3_666
Rb3 F1 Rb4 158.29(11) . 3_666
Rb1 F1 Rb4 90.36(8) . 3_666
Sc F2 Sc 167.1(2) . 4_565
Sc F2 Rb4 95.63(10) . 1_556
Sc F2 Rb4 95.63(10) 4_565 1_556

loop_
_geom_bond_atom_site_label_1
_geom_bond_atom_site_label_2
_geom_bond_distance
_geom_bond_site_symmetry_2
Sc O9 2.067(3) 3_656
Sc O12 2.070(3) .
Sc F2 2.0810(8) .
Sc O10 2.087(3) .
Sc O11 2.087(3) 1_545
Sc F1 2.1337(8) 1_545
Sc Rb1 3.6467(8) 1_545
Sc Rb3 3.8185(9) 1_545
Sc Rb4 3.8778(9) 3_656
Sc Rb3 4.1479(9) 3_566
Sc Rb4 4.1515(9) 1_556
Rb1 O9 2.883(3) 3_666
Rb1 O9 2.883(3) 2_656
Rb1 O4 2.932(3) 4_575
Rb1 O4 2.932(3) .
Rb1 F1 2.989(3) .
Rb1 O12 2.993(3) 4_565
Rb1 O12 2.993(3) 1_565
Rb1 O2 2.995(4) .
Rb1 O4 3.278(3) 3_676
Rb1 O4 3.278(3) 2_646
Rb1 Si3 3.5540(11) .
Rb1 Si3 3.5540(11) 4_575
Rb2 O7 2.868(3) 1_554
Rb2 O7 2.868(3) 4_564
Rb2 O6 2.895(3) 2_546
Rb2 O6 2.895(3) 3_566
Rb2 O8 3.008(4) 3_566
Rb2 O3 3.031(3) 4_575
Rb2 O3 3.031(3) 1_545
Rb2 O7 3.113(3) 3_556
Rb2 O7 3.113(3) 2_556
Rb2 O2 3.475(4) 3_666
Rb2 Si4 3.6569(11) 4_574
Rb2 Si4 3.6569(11) 1_544
Rb3 O10 2.870(3) 1_565
Rb3 O10 2.870(3) 4_565
Rb3 O10 2.926(3) 2_556
Rb3 O10 2.926(3) 3_566
Rb3 F1 2.960(3) .
Rb3 O5 3.242(4) 3_566
Rb3 O6 3.390(3) .
Rb3 O6 3.390(3) 4_575
Rb3 O12 3.522(3) 1_565
Rb3 O12 3.522(3) 4_565
Rb3 Si2 3.5283(11) 2_556
Rb3 Si2 3.5283(12) 3_566
Rb4 O11 2.927(3) 2_646
Rb4 O11 2.927(3) 3_666
Rb4 O11 2.976(3) 1_544
Rb4 O11 2.976(3) 4_574
Rb4 O9 3.037(3) 4_565
Rb4 O9 3.037(3) .
Rb4 O3 3.320(3) 1_545
Rb4 O3 3.320(3) 4_575
Rb4 F2 3.394(4) 1_554
Rb4 F1 3.462(3) 3_666
Rb4 Si4 3.6902(12) 1_544
Rb4 Si4 3.6902(12) 4_574
Si1 O9 1.575(3) .
Si1 O1 1.6101(12) 1_545
Si1 O4 1.628(3) 1_545
Si1 O3 1.645(3) 1_545
Si1 Rb1 3.6563(11) 3_666
Si1 Rb1 3.9105(11) 1_545
Si2 O10 1.577(3) .
Si2 O5 1.6236(16) .
Si2 O6 1.631(3) 1_545
Si2 O7 1.642(3) .
Si2 Rb3 3.5283(12) 3_566
Si2 Rb2 3.7019(11) 3_556
Si2 Rb3 3.7122(11) 1_545
Si2 Rb2 3.9402(11) 1_556
Si3 O12 1.566(3) 4_565
Si3 O2 1.6227(15) 3_666
Si3 O6 1.630(3) 2_546
Si3 O4 1.635(3) 4_575
Si3 Rb1 3.7311(12) 3_666
Si3 Rb3 3.7377(12) 3_566
Si4 O11 1.579(3) .
Si4 O8 1.6221(14) .
Si4 O3 1.635(3) 1_556
Si4 O7 1.642(3) 1_565
Si4 Rb2 3.6569(11) 1_566
Si4 Rb4 3.6902(12) 1_566
Si4 Rb2 3.7458(12) 3_566
Si4 Rb4 3.7927(12) 3_666
O1 Si1 1.6101(12) 1_565
O1 Si1 1.6101(12) 4_565
O2 Si3 1.6227(15) 2_656
O2 Si3 1.6227(15) 3_666
O2 Rb2 3.475(4) 3_666
O3 Si4 1.635(3) 1_554
O3 Si1 1.645(3) 1_565
O3 Rb2 3.031(3) 1_565
O3 Rb4 3.320(3) 1_565
O4 Si1 1.628(3) 1_565
O4 Si3 1.635(3) 4_575
O4 Rb1 3.278(3) 3_676
O5 Si2 1.6236(16) 4_565
O5 Rb3 3.242(4) 3_566
O6 Si3 1.630(3) 2_556
O6 Si2 1.631(3) 1_565
O6 Rb2 2.895(3) 3_566
O7 Si4 1.642(3) 1_545
O7 Rb2 2.868(3) 1_556
O7 Rb2 3.113(3) 3_556
O8 Si4 1.6221(14) 4_575
O8 Rb2 3.008(4) 3_566
O9 Sc 2.067(3) 3_656
O9 Rb1 2.883(3) 3_666
O10 Rb3 2.870(3) 1_545
O10 Rb3 2.926(3) 3_566
O11 Sc 2.087(3) 1_565
O11 Rb4 2.927(3) 3_666
O11 Rb4 2.976(3) 1_566
O12 Si3 1.566(3) 4_565
O12 Rb1 2.993(3) 1_545
O12 Rb3 3.522(3) 1_545
O12 Rb3 3.553(3) 3_566
F1 Sc 2.1337(8) 1_565
F1 Sc 2.1337(8) 4_565
F1 Rb4 3.462(3) 3_666
F2 Sc 2.0810(8) 4_565
F2 Rb4 3.394(4) 1_556
